data_7133181
loop_
_publ_author_name
'Duletski, Olivia L.'
'Platz, Duncan'
'Pollock, Charlie J.'
'Mosquera, Mart&#xed;n A'
'Arulsamy, Navamoney'
'Mock, Michael T.'

_publ_section_title
;
 Dinitrogen activation at chromium by photochemically induced
 Cr<sup>II</sup>-C bond homolysis.
;
_journal_issue 55
_journal_name_full 'Chemical communications (Cambridge, England)'
_journal_page_first 7029
_journal_page_last 7032
_journal_paper_doi 10.1039/d4cc02387k
_journal_volume 60
_journal_year 2024
_chemical_formula_sum 'C29 H46 Cr O2 P2'
_chemical_formula_weight 540.60
_chemical_name_common 'DP-2-56 Cr(p-tol)(POCOP)'
_chemical_name_systematic '[POCOP]Cr(p-tol)'
_chemical_properties_physical Air-sensitive
_space_group_crystal_system triclinic
_space_group_IT_number 2
_space_group_name_Hall '-P 1'
_space_group_name_H-M_alt 'P -1'
_atom_sites_solution_hydrogens mixed
_audit_update_record
;
2024-05-07 deposited with the CCDC.	2024-06-12 downloaded from the CCDC.
;
_cell_angle_alpha 78.486(4)
_cell_angle_beta 83.946(4)
_cell_angle_gamma 71.492(3)
_cell_formula_units_Z 2
_cell_length_a 10.4305(11)
_cell_length_b 10.4775(9)
_cell_length_c 14.5388(15)
_cell_measurement_reflns_used 9170
_cell_measurement_temperature 100.(2)
_cell_measurement_theta_max 34.8698
_cell_measurement_theta_min 2.4410
_cell_volume 1474.9(3)
_computing_cell_refinement 'SAINT V8.40B (Bruker AXS LLC, 2019)'
_computing_data_collection 'Bruker Instrument Service vV6.2.16'
_computing_data_reduction 'SAINT V8.40B (Bruker AXS LLC, 2019)'
_computing_molecular_graphics 'shelXle (C.B. Huebschle, rev 1503)'
_computing_structure_refinement 'SHELXL-2019/1 (Sheldrick, 2019)'
_computing_structure_solution 'XT, VERSION 2018/2'
_diffrn_ambient_temperature 100.(2)
_diffrn_detector_area_resol_mean 7.3910
_diffrn_measured_fraction_theta_full 0.999
_diffrn_measured_fraction_theta_max 0.999
_diffrn_measurement_device 'Bruker D8 Venture Duo'
_diffrn_radiation_type MoK\a
_diffrn_radiation_wavelength 0.71073
_diffrn_reflns_av_R_equivalents 0.0719
_diffrn_reflns_av_unetI/netI 0.0376
_diffrn_reflns_limit_h_max 16
_diffrn_reflns_limit_h_min -16
_diffrn_reflns_limit_k_max 16
_diffrn_reflns_limit_k_min -16
_diffrn_reflns_limit_l_max 22
_diffrn_reflns_limit_l_min -22
_diffrn_reflns_number 120630
_diffrn_reflns_theta_full 25.24
_diffrn_reflns_theta_max 33.73
_diffrn_reflns_theta_min 2.31
_diffrn_source_current 1.4
_diffrn_source_power 0.07
_diffrn_source_voltage 50
_exptl_absorpt_coefficient_mu 0.519
_exptl_absorpt_correction_T_max 0.7469
_exptl_absorpt_correction_T_min 0.6797
_exptl_absorpt_correction_type multi-scan
_exptl_absorpt_process_details
;
Krause, L., Herbst-Irmer, R., Sheldrick, G. M., Stalke, D. (2015).
"Comparison of silver and molybdenum microfocus X-ray sources for
single-crystal structure determination"
J. Appl. Cryst. 48, 3-10.
doi:10.1107/S1600576714022985
;
_exptl_crystal_colour orange
_exptl_crystal_density_diffrn 1.217
_exptl_crystal_density_method 'not measured'
_exptl_crystal_description prism
_exptl_crystal_F_000 580
_exptl_crystal_recrystallization_method 'Re-crystallisation from solvent: pentane'
_exptl_crystal_size_max 0.430
_exptl_crystal_size_mid 0.270
_exptl_crystal_size_min 0.150
_refine_diff_density_max 0.725
_refine_diff_density_min -0.527
_refine_ls_extinction_method none
_refine_ls_goodness_of_fit_ref 1.083
_refine_ls_hydrogen_treatment mixed
_refine_ls_matrix_type full
_refine_ls_number_parameters 480
_refine_ls_number_reflns 11782
_refine_ls_number_restraints 0
_refine_ls_restrained_S_all 1.083
_refine_ls_R_factor_all 0.0572
_refine_ls_R_factor_gt 0.0476
_refine_ls_shift/su_max 0.001
_refine_ls_shift/su_mean 0.000
_refine_ls_structure_factor_coef Fsqd
_refine_ls_weighting_details 'w=1/[\s^2^(Fo^2^)+(0.0598P)^2^+0.8006P] where P=(Fo^2^+2Fc^2^)/3'
_refine_ls_weighting_scheme calc
_refine_ls_wR_factor_gt 0.1135
_refine_ls_wR_factor_ref 0.1183
_reflns_Friedel_coverage 0.000
_reflns_number_gt 9969
_reflns_number_total 11782
_reflns_threshold_expression 'I > 2\s(I)'
_cod_data_source_file d4cc02387k2.cif
_cod_data_source_block mm137
_cod_depositor_comments
;
The following automatic conversions were performed:

data item '_exptl_absorpt_correction_type' value 'Multi-Scan' was
changed to 'multi-scan' in accordance with the
/home/data/users/saulius/crontab/automatic-downloads/rss-feeds/RSC/lib/dictionaries/cif_core.dic
dictionary named 'cif_core.dic' version 2.4.2 last updated on
2011-04-26.

Automatic conversion script
Id: cif_fix_values 8170 2020-07-09 18:12:32Z antanas 

 Adding full bibliography for 7133181--7133183.cif.
;
_cod_database_code 7133181

loop_
_space_group_symop_operation_xyz
'x, y, z'
'-x, -y, -z'

loop_
_atom_site_type_symbol
_atom_site_label
_atom_site_fract_x
_atom_site_fract_y
_atom_site_fract_z
_atom_site_U_iso_or_equiv
_atom_site_adp_type
_atom_site_calc_flag
_atom_site_refinement_flags_adp
_atom_site_refinement_flags_occupancy
_atom_site_refinement_flags_posn
_atom_site_occupancy
_atom_site_disorder_assembly
_atom_site_disorder_group
Cr Cr1 0.21304(2) 0.51968(2) 0.75353(2) 0.00992(5) Uani d . . . 1 . .
P P1 0.02478(3) 0.43013(3) 0.74878(2) 0.01161(7) Uani d . . . 1 . .
P P2 0.31973(3) 0.70217(3) 0.71872(2) 0.01092(7) Uani d . . . 1 . .
C C1 0.05651(12) 0.69357(12) 0.69645(9) 0.0109(2) Uani d . . . 1 . .
C C23 0.37581(13) 0.34164(13) 0.79628(10) 0.0137(2) Uani d . . . 1 . .
C C2 0.07357(12) 0.82283(12) 0.66770(9) 0.0109(2) Uani d . . . 1 . .
O O2 0.19659(9) 0.84152(9) 0.68174(7) 0.01367(17) Uani d . . . 1 . .
C C3 -0.02267(13) 0.93682(13) 0.62286(10) 0.0142(2) Uani d . . . 1 . .
H H3 -0.001(2) 1.015(2) 0.6025(15) 0.022(5) Uiso d . . . 1 . .
C C4 -0.14559(13) 0.92256(13) 0.60566(10) 0.0151(2) Uani d . . . 1 . .
H H4 -0.210(2) 0.994(2) 0.5763(16) 0.027(5) Uiso d . . . 1 . .
C C5 -0.17058(13) 0.79733(13) 0.63262(10) 0.0141(2) Uani d . . . 1 . .
H H5 -0.252(2) 0.782(2) 0.6208(14) 0.019(5) Uiso d . . . 1 . .
C C6 -0.06898(12) 0.68704(12) 0.67677(9) 0.0109(2) Uani d . . . 1 . .
O O1 -0.09721(9) 0.56232(9) 0.69981(7) 0.01438(17) Uani d . . . 1 . .
C C7 -0.06451(15) 0.37309(16) 0.85855(11) 0.0205(3) Uani d . . . 1 . .
C C8 -0.1184(2) 0.5001(2) 0.90596(13) 0.0312(4) Uani d . . . 1 . .
H H8A -0.155(3) 0.475(3) 0.9652(19) 0.043(7) Uiso d . . . 1 . .
H H8B -0.183(3) 0.570(3) 0.8711(17) 0.035(6) Uiso d . . . 1 . .
H H8C -0.052(3) 0.543(3) 0.9120(19) 0.047(7) Uiso d . . . 1 . .
C C9 -0.18266(17) 0.3238(2) 0.84300(13) 0.0275(3) Uani d . . . 1 . .
H H9A -0.230(3) 0.313(3) 0.9004(19) 0.045(7) Uiso d . . . 1 . .
H H9B -0.157(2) 0.237(3) 0.8236(16) 0.031(6) Uiso d . . . 1 . .
H H9C -0.239(2) 0.391(2) 0.7988(17) 0.031(6) Uiso d . . . 1 . .
C C10 0.03861(19) 0.2610(2) 0.92183(14) 0.0337(4) Uani d . . . 1 . .
H H10A -0.003(3) 0.242(3) 0.982(2) 0.050(8) Uiso d . . . 1 . .
H H10B 0.110(3) 0.290(3) 0.9333(18) 0.038(7) Uiso d . . . 1 . .
H H10C 0.078(3) 0.180(3) 0.8948(18) 0.043(7) Uiso d . . . 1 . .
C C11 0.05420(14) 0.31669(14) 0.66064(11) 0.0174(2) Uani d . . . 1 . .
C C12 -0.07525(16) 0.31499(16) 0.61962(13) 0.0223(3) Uani d . . . 1 . .
H H12A -0.059(3) 0.276(3) 0.5638(18) 0.036(6) Uiso d . . . 1 . .
H H12B -0.131(2) 0.401(2) 0.6039(14) 0.019(5) Uiso d . . . 1 . .
H H12C -0.119(2) 0.271(2) 0.6590(15) 0.022(5) Uiso d . . . 1 . .
C C13 0.13962(19) 0.17236(16) 0.70195(16) 0.0302(4) Uani d . . . 1 . .
H H13A 0.172(3) 0.122(3) 0.6528(18) 0.039(7) Uiso d . . . 1 . .
H H13B 0.087(2) 0.121(2) 0.7452(16) 0.030(6) Uiso d . . . 1 . .
H H13C 0.213(2) 0.177(2) 0.7325(16) 0.027(6) Uiso d . . . 1 . .
C C14 0.13842(17) 0.37887(19) 0.58163(12) 0.0252(3) Uani d . . . 1 . .
H H14A 0.151(3) 0.334(3) 0.5304(19) 0.044(7) Uiso d . . . 1 . .
H H14B 0.226(2) 0.370(2) 0.6017(16) 0.029(6) Uiso d . . . 1 . .
H H14C 0.098(2) 0.473(2) 0.5591(15) 0.024(5) Uiso d . . . 1 . .
C C15 0.43594(13) 0.70009(14) 0.61271(10) 0.0154(2) Uani d . . . 1 . .
C C16 0.36720(16) 0.65421(18) 0.54211(11) 0.0220(3) Uani d . . . 1 . .
H H16A 0.421(2) 0.651(2) 0.4821(15) 0.023(5) Uiso d . . . 1 . .
H H16B 0.280(3) 0.713(2) 0.5267(16) 0.032(6) Uiso d . . . 1 . .
H H16C 0.359(2) 0.563(2) 0.5652(14) 0.021(5) Uiso d . . . 1 . .
C C17 0.57364(14) 0.59382(16) 0.63543(12) 0.0223(3) Uani d . . . 1 . .
H H17A 0.626(2) 0.583(2) 0.5775(17) 0.033(6) Uiso d . . . 1 . .
H H17B 0.566(2) 0.507(2) 0.6637(16) 0.032(6) Uiso d . . . 1 . .
H H17C 0.622(2) 0.621(2) 0.6765(15) 0.023(5) Uiso d . . . 1 . .
C C18 0.45256(16) 0.83986(16) 0.56841(11) 0.0206(3) Uani d . . . 1 . .
H H18A 0.504(3) 0.832(3) 0.5077(19) 0.042(7) Uiso d . . . 1 . .
H H18B 0.500(2) 0.870(2) 0.6011(15) 0.025(5) Uiso d . . . 1 . .
H H18C 0.377(2) 0.900(2) 0.5571(16) 0.029(6) Uiso d . . . 1 . .
C C19 0.37834(14) 0.75261(14) 0.81829(10) 0.0168(2) Uani d . . . 1 . .
C C20 0.4771(2) 0.62571(18) 0.87310(14) 0.0315(4) Uani d . . . 1 . .
H H20A 0.499(3) 0.647(3) 0.9309(18) 0.038(6) Uiso d . . . 1 . .
H H20B 0.559(3) 0.604(3) 0.8361(17) 0.034(6) Uiso d . . . 1 . .
H H20C 0.437(2) 0.551(3) 0.8945(17) 0.035(6) Uiso d . . . 1 . .
C C21 0.44095(18) 0.86907(17) 0.79198(12) 0.0238(3) Uani d . . . 1 . .
H H21A 0.455(3) 0.895(3) 0.8507(18) 0.042(7) Uiso d . . . 1 . .
H H21B 0.385(2) 0.943(3) 0.7502(17) 0.033(6) Uiso d . . . 1 . .
H H21C 0.532(3) 0.843(3) 0.7613(19) 0.043(7) Uiso d . . . 1 . .
C C22 0.24985(19) 0.7980(2) 0.88085(12) 0.0286(3) Uani d . . . 1 . .
H H22A 0.275(3) 0.811(3) 0.9388(19) 0.044(7) Uiso d . . . 1 . .
H H22B 0.206(3) 0.725(3) 0.9000(19) 0.048(7) Uiso d . . . 1 . .
H H22C 0.188(3) 0.878(3) 0.8527(18) 0.036(6) Uiso d . . . 1 . .
C C24 0.40450(15) 0.28028(15) 0.89025(10) 0.0179(2) Uani d . . . 1 . .
H H24 0.345(2) 0.324(2) 0.9427(16) 0.028(6) Uiso d . . . 1 . .
C C25 0.51460(15) 0.16472(15) 0.91546(11) 0.0201(3) Uani d . . . 1 . .
H H25 0.526(2) 0.123(2) 0.9802(16) 0.030(6) Uiso d . . . 1 . .
C C26 0.60408(14) 0.10275(14) 0.84805(12) 0.0200(3) Uani d . . . 1 . .
C C27 0.57857(15) 0.15995(16) 0.75447(12) 0.0213(3) Uani d . . . 1 . .
H H27 0.634(2) 0.119(2) 0.7057(16) 0.029(6) Uiso d . . . 1 . .
C C28 0.46723(15) 0.27507(15) 0.73041(11) 0.0188(3) Uani d . . . 1 . .
H H28 0.456(2) 0.312(2) 0.6641(16) 0.026(5) Uiso d . . . 1 . .
C C29 0.72432(18) -0.02129(18) 0.87489(16) 0.0326(4) Uani d . . . 1 . .
H H29A 0.775679 -0.048894 0.817919 0.049000 Uiso calc U . R 1 . .
H H29B 0.692745 -0.096449 0.910274 0.049000 Uiso calc U . R 1 . .
H H29C 0.782555 0.000972 0.913893 0.049000 Uiso calc U . R 1 . .

loop_
_atom_site_aniso_label
_atom_site_aniso_U_11
_atom_site_aniso_U_22
_atom_site_aniso_U_33
_atom_site_aniso_U_12
_atom_site_aniso_U_13
_atom_site_aniso_U_23
Cr1 0.00706(8) 0.00847(9) 0.01435(9) -0.00305(6) -0.00196(6) -0.00040(6)
P1 0.00976(13) 0.00977(13) 0.01621(15) -0.00500(10) -0.00235(10) -0.00008(11)
P2 0.00818(13) 0.01076(13) 0.01490(14) -0.00469(10) -0.00235(10) -0.00076(10)
C1 0.0082(5) 0.0094(5) 0.0153(5) -0.0032(4) -0.0017(4) -0.0013(4)
C23 0.0111(5) 0.0106(5) 0.0190(6) -0.0031(4) -0.0036(4) -0.0008(4)
C2 0.0080(5) 0.0105(5) 0.0151(5) -0.0041(4) -0.0009(4) -0.0023(4)
O2 0.0085(4) 0.0096(4) 0.0238(5) -0.0044(3) -0.0042(3) -0.0004(3)
C3 0.0127(5) 0.0098(5) 0.0197(6) -0.0037(4) -0.0027(4) -0.0005(4)
C4 0.0113(5) 0.0104(5) 0.0219(6) -0.0011(4) -0.0050(4) -0.0003(4)
C5 0.0096(5) 0.0126(5) 0.0202(6) -0.0028(4) -0.0033(4) -0.0024(4)
C6 0.0086(5) 0.0096(5) 0.0156(5) -0.0044(4) -0.0010(4) -0.0019(4)
O1 0.0097(4) 0.0098(4) 0.0246(5) -0.0048(3) -0.0045(3) 0.0000(3)
C7 0.0150(6) 0.0265(7) 0.0201(6) -0.0110(5) -0.0014(5) 0.0034(5)
C8 0.0266(8) 0.0459(11) 0.0242(8) -0.0148(8) 0.0051(6) -0.0103(7)
C9 0.0194(7) 0.0349(9) 0.0310(8) -0.0189(6) -0.0013(6) 0.0057(7)
C10 0.0240(8) 0.0452(11) 0.0262(8) -0.0144(8) -0.0063(6) 0.0163(8)
C11 0.0157(6) 0.0120(5) 0.0262(7) -0.0037(4) -0.0059(5) -0.0054(5)
C12 0.0214(7) 0.0176(6) 0.0319(8) -0.0078(5) -0.0099(6) -0.0056(6)
C13 0.0273(8) 0.0130(6) 0.0511(11) -0.0005(6) -0.0167(8) -0.0092(7)
C14 0.0219(7) 0.0341(9) 0.0236(7) -0.0106(6) 0.0021(6) -0.0128(6)
C15 0.0103(5) 0.0178(6) 0.0190(6) -0.0064(4) 0.0004(4) -0.0022(5)
C16 0.0205(7) 0.0306(8) 0.0191(6) -0.0118(6) 0.0023(5) -0.0090(6)
C17 0.0106(5) 0.0206(7) 0.0334(8) -0.0037(5) 0.0024(5) -0.0024(6)
C18 0.0169(6) 0.0214(7) 0.0233(7) -0.0096(5) -0.0009(5) 0.0029(5)
C19 0.0188(6) 0.0168(6) 0.0170(6) -0.0088(5) -0.0046(5) -0.0007(5)
C20 0.0416(10) 0.0224(7) 0.0315(9) -0.0064(7) -0.0236(8) -0.0005(6)
C21 0.0290(8) 0.0254(7) 0.0248(7) -0.0180(6) -0.0030(6) -0.0055(6)
C22 0.0302(8) 0.0419(10) 0.0195(7) -0.0183(8) 0.0052(6) -0.0097(7)
C24 0.0172(6) 0.0167(6) 0.0187(6) -0.0030(5) -0.0035(5) -0.0029(5)
C25 0.0203(6) 0.0169(6) 0.0220(6) -0.0039(5) -0.0092(5) 0.0006(5)
C26 0.0137(6) 0.0126(5) 0.0320(7) -0.0016(4) -0.0073(5) -0.0006(5)
C27 0.0152(6) 0.0184(6) 0.0274(7) -0.0014(5) 0.0014(5) -0.0044(5)
C28 0.0162(6) 0.0180(6) 0.0195(6) -0.0031(5) -0.0006(5) -0.0006(5)
C29 0.0194(7) 0.0196(7) 0.0519(11) 0.0032(6) -0.0124(7) -0.0001(7)

loop_
_atom_type_symbol
_atom_type_description
_atom_type_scat_dispersion_real
_atom_type_scat_dispersion_imag
_atom_type_scat_source
C C 0.0033 0.0016 'International Tables Vol C Tables 4.2.6.8 and 6.1.1.4'
H H 0.0000 0.0000 'International Tables Vol C Tables 4.2.6.8 and 6.1.1.4'
Cr Cr 0.3209 0.6236 'International Tables Vol C Tables 4.2.6.8 and 6.1.1.4'
O O 0.0106 0.0060 'International Tables Vol C Tables 4.2.6.8 and 6.1.1.4'
P P 0.1023 0.0942 'International Tables Vol C Tables 4.2.6.8 and 6.1.1.4'

loop_
_geom_angle_atom_site_label_1
_geom_angle_atom_site_label_2
_geom_angle_atom_site_label_3
_geom_angle_site_symmetry_1
_geom_angle_site_symmetry_3
_geom_angle
_geom_angle_publ_flag
C1 Cr1 C23 . . 174.04(5) ?
C1 Cr1 P1 . . 76.35(3) ?
C23 Cr1 P1 . . 103.41(4) ?
C1 Cr1 P2 . . 76.27(3) ?
C23 Cr1 P2 . . 103.50(4) ?
P1 Cr1 P2 . . 152.448(14) ?
O1 P1 C7 . . 100.65(6) ?
O1 P1 C11 . . 100.27(6) ?
C7 P1 C11 . . 113.60(7) ?
O1 P1 Cr1 . . 104.88(4) ?
C7 P1 Cr1 . . 120.78(5) ?
C11 P1 Cr1 . . 112.99(5) ?
O2 P2 C19 . . 101.12(6) ?
O2 P2 C15 . . 99.34(6) ?
C19 P2 C15 . . 113.71(6) ?
O2 P2 Cr1 . . 104.70(4) ?
C19 P2 Cr1 . . 118.26(5) ?
C15 P2 Cr1 . . 115.87(5) ?
C6 C1 C2 . . 113.99(11) ?
C6 C1 Cr1 . . 122.88(9) ?
C2 C1 Cr1 . . 122.92(9) ?
C28 C23 C24 . . 113.77(12) ?
C28 C23 Cr1 . . 121.33(10) ?
C24 C23 Cr1 . . 124.90(10) ?
C3 C2 C1 . . 124.69(11) ?
C3 C2 O2 . . 115.96(11) ?
C1 C2 O2 . . 119.32(10) ?
C2 O2 P2 . . 116.25(8) ?
C2 C3 C4 . . 118.07(12) ?
C3 C4 C5 . . 120.68(12) ?
C4 C5 C6 . . 118.13(12) ?
C5 C6 C1 . . 124.43(11) ?
C5 C6 O1 . . 116.01(11) ?
C1 C6 O1 . . 119.54(11) ?
C6 O1 P1 . . 116.23(8) ?
C9 C7 C10 . . 110.68(14) ?
C9 C7 C8 . . 109.47(14) ?
C10 C7 C8 . . 108.82(15) ?
C9 C7 P1 . . 114.12(11) ?
C10 C7 P1 . . 108.83(11) ?
C8 C7 P1 . . 104.65(11) ?
C13 C11 C14 . . 108.78(14) ?
C13 C11 C12 . . 111.31(12) ?
C14 C11 C12 . . 108.77(13) ?
C13 C11 P1 . . 109.81(11) ?
C14 C11 P1 . . 103.15(10) ?
C12 C11 P1 . . 114.59(10) ?
C17 C15 C18 . . 110.93(12) ?
C17 C15 C16 . . 109.39(12) ?
C18 C15 C16 . . 108.15(12) ?
C17 C15 P2 . . 109.88(10) ?
C18 C15 P2 . . 114.38(10) ?
C16 C15 P2 . . 103.79(9) ?
C21 C19 C20 . . 110.61(13) ?
C21 C19 C22 . . 108.93(13) ?
C20 C19 C22 . . 108.50(15) ?
C21 C19 P2 . . 115.60(10) ?
C20 C19 P2 . . 108.54(10) ?
C22 C19 P2 . . 104.29(10) ?
C25 C24 C23 . . 123.10(13) ?
C26 C25 C24 . . 121.40(14) ?
C25 C26 C27 . . 117.16(13) ?
C25 C26 C29 . . 121.66(15) ?
C27 C26 C29 . . 121.18(15) ?
C26 C27 C28 . . 120.71(14) ?
C27 C28 C23 . . 123.85(14) ?

loop_
_geom_bond_atom_site_label_1
_geom_bond_atom_site_label_2
_geom_bond_site_symmetry_2
_geom_bond_distance
_geom_bond_publ_flag
Cr1 C1 . 2.1136(12) ?
Cr1 C23 . 2.1208(13) ?
Cr1 P1 . 2.4424(4) ?
Cr1 P2 . 2.4487(4) ?
P1 O1 . 1.6502(10) ?
P1 C7 . 1.8522(15) ?
P1 C11 . 1.8554(14) ?
P2 O2 . 1.6469(10) ?
P2 C19 . 1.8563(14) ?
P2 C15 . 1.8568(14) ?
C1 C6 . 1.3940(17) ?
C1 C2 . 1.3971(17) ?
C23 C28 . 1.402(2) ?
C23 C24 . 1.4082(19) ?
C2 C3 . 1.3875(17) ?
C2 O2 . 1.3990(15) ?
C3 C4 . 1.3903(18) ?
C4 C5 . 1.3905(19) ?
C5 C6 . 1.3930(17) ?
C6 O1 . 1.3983(15) ?
C7 C9 . 1.532(2) ?
C7 C10 . 1.535(2) ?
C7 C8 . 1.540(3) ?
C11 C13 . 1.528(2) ?
C11 C14 . 1.539(2) ?
C11 C12 . 1.539(2) ?
C15 C17 . 1.533(2) ?
C15 C18 . 1.533(2) ?
C15 C16 . 1.539(2) ?
C19 C21 . 1.526(2) ?
C19 C20 . 1.531(2) ?
C19 C22 . 1.537(2) ?
C24 C25 . 1.396(2) ?
C25 C26 . 1.389(2) ?
C26 C27 . 1.390(2) ?
C26 C29 . 1.510(2) ?
C27 C28 . 1.398(2) ?

loop_
_geom_hbond_atom_site_label_D
_geom_hbond_atom_site_label_H
_geom_hbond_atom_site_label_A
_geom_hbond_site_symmetry_A
_geom_hbond_distance_DH
_geom_hbond_distance_HA
_geom_hbond_distance_DA
_geom_hbond_angle_DHA
_geom_hbond_publ_flag
C12 H12B O1 . 0.90(2) 2.52(2) 2.9833(18) 112.3(15) ?
